data_2206098
loop_
_publ_author_name
'Yan-Chao Wu'
'Hai-Bin Song'
'Li Liu'
'Dong Wang'
'Yong-Jun Chen'

_publ_section_title
;
 3-(4-Methoxystyryl)-2<i>H</i>-1,4-benzoxazin-2-one
;
_journal_issue 6
_journal_name_full 'Acta Crystallographica Section E'
_journal_page_first o1590
_journal_page_last o1591
_journal_paper_doi 10.1107/S1600536805013772
_journal_volume 61
_journal_year 2005
_chemical_formula_iupac 'C17 H13 N O3'
_chemical_formula_moiety 'C17 H13 N O3'
_chemical_formula_sum 'C17 H13 N O3'
_chemical_formula_weight 279.28
_chemical_melting_point .431E-305
_chemical_name_systematic
;
3-(4-Methoxystyryl)-2H-1,4-benzoxazin-2-one
;
_space_group_IT_number 61
_symmetry_cell_setting orthorhombic
_symmetry_space_group_name_Hall '-P 2ac 2ab'
_symmetry_space_group_name_H-M 'P b c a'
_atom_sites_solution_hydrogens geom
_atom_sites_solution_primary direct
_atom_sites_solution_secondary difmap
_cell_angle_alpha 90.00
_cell_angle_beta 90.00
_cell_angle_gamma 90.00
_cell_formula_units_Z 8
_cell_length_a 11.857(2)
_cell_length_b 7.1867(14)
_cell_length_c 32.253(7)
_cell_measurement_reflns_used 19445
_cell_measurement_temperature 293(2)
_cell_measurement_theta_max 27.48
_cell_measurement_theta_min 1.26
_cell_volume 2748.4(9)
_computing_cell_refinement RAPID-AUTO
_computing_data_collection 'RAPID-AUTO (Rigaku, 2001)'
_computing_data_reduction RAPID-AUTO
_computing_molecular_graphics 'SHELXTL (Bruker, 1999)'
_computing_publication_material SHELXTL
_computing_structure_refinement 'SHELXL97 (Sheldrick, 1997)'
_computing_structure_solution 'SHELXS97 (Sheldrick, 1997)'
_diffrn_ambient_temperature 293(2)
_diffrn_measured_fraction_theta_full 0.996
_diffrn_measured_fraction_theta_max 0.996
_diffrn_measurement_device_type 'Rigaku R-AXIS RAPID IP'
_diffrn_measurement_method \w
_diffrn_radiation_monochromator graphite
_diffrn_radiation_source 'Rotating Anode'
_diffrn_radiation_type MoK\a
_diffrn_radiation_wavelength 0.71073
_diffrn_reflns_av_R_equivalents 0.0539
_diffrn_reflns_av_sigmaI/netI 0.0873
_diffrn_reflns_limit_h_max 15
_diffrn_reflns_limit_h_min -14
_diffrn_reflns_limit_k_max 9
_diffrn_reflns_limit_k_min -8
_diffrn_reflns_limit_l_max 40
_diffrn_reflns_limit_l_min -41
_diffrn_reflns_number 19445
_diffrn_reflns_theta_full 27.48
_diffrn_reflns_theta_max 27.48
_diffrn_reflns_theta_min 1.26
_diffrn_standards_number 0
_exptl_absorpt_coefficient_mu 0.093
_exptl_absorpt_correction_T_max 0.9966
_exptl_absorpt_correction_T_min 0.9554
_exptl_absorpt_correction_type multi-scan
_exptl_absorpt_process_details '(ABSCOR; Higashi, 1995)'
_exptl_crystal_colour colorless
_exptl_crystal_density_diffrn 1.350
_exptl_crystal_density_method 'not measured'
_exptl_crystal_description platelet
_exptl_crystal_F_000 1168
_exptl_crystal_size_max 0.49
_exptl_crystal_size_mid 0.45
_exptl_crystal_size_min 0.04
_refine_diff_density_max 0.167
_refine_diff_density_min -0.316
_refine_ls_extinction_method none
_refine_ls_goodness_of_fit_ref 0.830
_refine_ls_hydrogen_treatment constr
_refine_ls_matrix_type full
_refine_ls_number_parameters 191
_refine_ls_number_reflns 3131
_refine_ls_number_restraints 0
_refine_ls_restrained_S_all 0.830
_refine_ls_R_factor_all 0.1039
_refine_ls_R_factor_gt 0.0483
_refine_ls_shift/su_max 0.000
_refine_ls_shift/su_mean 0.000
_refine_ls_structure_factor_coef Fsqd
_refine_ls_weighting_details 'calc w = 1/[\s^2^(Fo^2^)+(0.0395P)^2^] where P = (Fo^2^+2Fc^2^)/3'
_refine_ls_weighting_scheme calc
_refine_ls_wR_factor_gt 0.1260
_refine_ls_wR_factor_ref 0.1401
_reflns_number_gt 1471
_reflns_number_total 3131
_reflns_threshold_expression I>2\s(I)
_cod_data_source_file wn6351.cif
_cod_data_source_block I
_cod_depositor_comments
;
The following automatic conversions were performed:
'_symmetry_cell_setting' value 'Orthorhombic' changed to 'orthorhombic'
according to '/home/saulius/struct/CIF-dictionaries/cif_core.dic'
dictionary named 'cif_core.dic' version 2.4.1 from 2010-06-29.

Automatic conversion script
Id: cif_fix_enum 1527 2010-12-29 10:47:43Z saulius 

The following automatic conversions were performed:

'_symmetry_cell_setting' value 'Orthorhombic' changed to
'orthorhombic' according to
/home/saulius/struct/CIF-dictionaries/cif_core.dic dictionary named
'cif_core.dic' version 2.4.1 from 2010-06-29.

Automatic conversion script
Id: cif_fix_values 1715 2011-07-08 13:25:40Z adriana 
;
_cod_original_cell_volume 2748.5(10)
_cod_database_code 2206098
_cod_database_fobs_code 2206098

loop_
_symmetry_equiv_pos_as_xyz
'x, y, z'
'-x+1/2, -y, z+1/2'
'-x, y+1/2, -z+1/2'
'x+1/2, -y+1/2, -z'
'-x, -y, -z'
'x-1/2, y, -z-1/2'
'x, -y-1/2, z-1/2'
'-x-1/2, y-1/2, z'

loop_
_atom_site_label
_atom_site_fract_x
_atom_site_fract_y
_atom_site_fract_z
_atom_site_U_iso_or_equiv
_atom_site_adp_type
_atom_site_calc_flag
_atom_site_refinement_flags
_atom_site_occupancy
_atom_site_type_symbol
O1 0.28258(11) 0.5423(2) 0.47971(4) 0.0500(4) Uani d . 1 O
O2 0.25548(15) 0.4583(3) 0.41478(5) 0.0666(5) Uani d . 1 O
O3 0.68958(16) 0.7755(3) 0.20367(5) 0.0684(5) Uani d . 1 O
N1 0.48316(14) 0.7196(2) 0.45561(5) 0.0411(4) Uani d . 1 N
C1 0.44836(17) 0.7168(3) 0.49693(7) 0.0381(5) Uani d . 1 C
C2 0.51259(19) 0.8031(3) 0.52742(7) 0.0477(6) Uani d . 1 C
H2A 0.5809 0.8584 0.5204 0.057 Uiso calc R 1 H
C3 0.4763(2) 0.8076(3) 0.56777(7) 0.0548(6) Uani d . 1 C
H3A 0.5197 0.8668 0.5878 0.066 Uiso calc R 1 H
C4 0.3750(2) 0.7239(4) 0.57878(8) 0.0607(7) Uani d . 1 C
H4A 0.3507 0.7273 0.6062 0.073 Uiso calc R 1 H
C5 0.3108(2) 0.6364(3) 0.54939(7) 0.0558(6) Uani d . 1 C
H5A 0.2431 0.5799 0.5567 0.067 Uiso calc R 1 H
C6 0.34760(17) 0.6328(3) 0.50884(7) 0.0420(5) Uani d . 1 C
C7 0.31359(18) 0.5405(3) 0.43885(7) 0.0459(5) Uani d . 1 C
C8 0.41924(17) 0.6422(3) 0.42819(6) 0.0402(5) Uani d . 1 C
C9 0.44672(19) 0.6480(3) 0.38405(7) 0.0472(5) Uani d . 1 C
H9A 0.3975 0.5909 0.3656 0.057 Uiso calc R 1 H
C10 0.5378(2) 0.7302(3) 0.36887(7) 0.0476(5) Uani d . 1 C
H10A 0.5855 0.7867 0.3880 0.057 Uiso calc R 1 H
C11 0.57170(18) 0.7420(3) 0.32535(6) 0.0442(5) Uani d . 1 C
C12 0.6720(2) 0.8307(3) 0.31461(7) 0.0544(6) Uani d . 1 C
H12A 0.7156 0.8850 0.3353 0.065 Uiso calc R 1 H
C13 0.7082(2) 0.8401(4) 0.27416(7) 0.0564(6) Uani d . 1 C
H13A 0.7753 0.9010 0.2679 0.068 Uiso calc R 1 H
C14 0.6454(2) 0.7595(3) 0.24276(7) 0.0489(6) Uani d . 1 C
C15 0.5445(2) 0.6736(3) 0.25232(7) 0.0521(6) Uani d . 1 C
H15A 0.5006 0.6217 0.2314 0.062 Uiso calc R 1 H
C16 0.50910(19) 0.6652(3) 0.29305(7) 0.0517(6) Uani d . 1 C
H16A 0.4412 0.6064 0.2991 0.062 Uiso calc R 1 H
C17 0.6345(3) 0.6780(4) 0.17131(8) 0.0813(9) Uani d . 1 C
H17A 0.6731 0.7004 0.1456 0.122 Uiso calc R 1 H
H17B 0.5580 0.7204 0.1691 0.122 Uiso calc R 1 H
H17C 0.6351 0.5471 0.1773 0.122 Uiso calc R 1 H

loop_
_atom_site_aniso_label
_atom_site_aniso_U_11
_atom_site_aniso_U_22
_atom_site_aniso_U_33
_atom_site_aniso_U_12
_atom_site_aniso_U_13
_atom_site_aniso_U_23
O1 0.0376(9) 0.0577(10) 0.0548(9) -0.0072(8) 0.0063(7) 0.0048(8)
O2 0.0543(10) 0.0779(12) 0.0675(10) -0.0233(10) -0.0076(9) -0.0051(10)
O3 0.0771(11) 0.0773(13) 0.0507(10) -0.0085(10) 0.0155(9) 0.0054(9)
N1 0.0361(9) 0.0423(10) 0.0450(10) 0.0015(8) 0.0030(8) 0.0059(9)
C1 0.0348(11) 0.0369(11) 0.0427(11) 0.0064(10) 0.0029(9) 0.0082(10)
C2 0.0442(13) 0.0477(13) 0.0511(14) 0.0007(11) -0.0039(11) 0.0069(12)
C3 0.0648(16) 0.0523(14) 0.0472(14) 0.0076(13) -0.0077(12) 0.0012(12)
C4 0.0712(17) 0.0662(16) 0.0448(14) 0.0118(15) 0.0114(12) 0.0052(13)
C5 0.0506(13) 0.0580(16) 0.0588(15) 0.0011(12) 0.0164(12) 0.0078(13)
C6 0.0369(12) 0.0414(12) 0.0477(13) 0.0032(10) 0.0034(10) 0.0045(10)
C7 0.0393(12) 0.0457(13) 0.0529(14) 0.0004(11) 0.0007(11) 0.0040(11)
C8 0.0348(12) 0.0391(11) 0.0468(12) 0.0024(9) 0.0013(10) 0.0060(10)
C9 0.0430(12) 0.0524(13) 0.0463(12) -0.0015(12) -0.0019(10) 0.0017(11)
C10 0.0487(12) 0.0484(13) 0.0458(13) -0.0021(12) -0.0035(10) 0.0005(11)
C11 0.0477(13) 0.0410(12) 0.0439(12) -0.0012(11) 0.0020(10) 0.0050(10)
C12 0.0554(14) 0.0582(14) 0.0496(14) -0.0146(12) -0.0024(12) 0.0037(12)
C13 0.0537(14) 0.0572(15) 0.0584(15) -0.0130(12) 0.0051(12) 0.0086(13)
C14 0.0590(15) 0.0440(13) 0.0437(14) 0.0018(11) 0.0093(11) 0.0071(11)
C15 0.0559(14) 0.0549(13) 0.0453(13) -0.0049(12) -0.0016(11) -0.0002(12)
C16 0.0495(14) 0.0513(13) 0.0542(15) -0.0120(12) 0.0053(11) 0.0013(11)
C17 0.102(2) 0.096(2) 0.0460(16) -0.003(2) 0.0098(15) -0.0074(16)

loop_
_atom_type_symbol
_atom_type_description
_atom_type_scat_dispersion_real
_atom_type_scat_dispersion_imag
_atom_type_scat_source
C C 0.0033 0.0016 'International Tables Vol C Tables 4.2.6.8 and 6.1.1.4'
H H 0.0000 0.0000 'International Tables Vol C Tables 4.2.6.8 and 6.1.1.4'
N N 0.0061 0.0033 'International Tables Vol C Tables 4.2.6.8 and 6.1.1.4'
O O 0.0106 0.0060 'International Tables Vol C Tables 4.2.6.8 and 6.1.1.4'

loop_
_geom_angle_atom_site_label_1
_geom_angle_atom_site_label_2
_geom_angle_atom_site_label_3
_geom_angle
_geom_angle_publ_flag
C7 O1 C6 120.72(17) ?
C14 O3 C17 117.4(2) ?
C8 N1 C1 118.33(18) ?
C2 C1 C6 117.9(2) ?
C2 C1 N1 120.5(2) ?
C6 C1 N1 121.6(2) ?
C3 C2 C1 120.7(2) ?
C3 C2 H2A 119.7 ?
C1 C2 H2A 119.7 ?
C2 C3 C4 120.2(2) ?
C2 C3 H3A 119.9 ?
C4 C3 H3A 119.9 ?
C5 C4 C3 120.2(2) ?
C5 C4 H4A 119.9 ?
C3 C4 H4A 119.9 ?
C4 C5 C6 119.3(2) ?
C4 C5 H5A 120.3 ?
C6 C5 H5A 120.3 ?
O1 C6 C5 118.58(19) ?
O1 C6 C1 119.75(19) ?
C5 C6 C1 121.7(2) ?
O2 C7 O1 118.4(2) ?
O2 C7 C8 125.3(2) ?
O1 C7 C8 116.30(19) ?
N1 C8 C9 121.62(19) ?
N1 C8 C7 123.15(19) ?
C9 C8 C7 115.23(19) ?
C10 C9 C8 123.7(2) yes
C10 C9 H9A 118.2 ?
C8 C9 H9A 118.2 ?
C9 C10 C11 127.2(2) yes
C9 C10 H10A 116.4 ?
C11 C10 H10A 116.4 ?
C16 C11 C12 116.8(2) ?
C16 C11 C10 123.3(2) ?
C12 C11 C10 120.0(2) ?
C13 C12 C11 121.6(2) ?
C13 C12 H12A 119.2 ?
C11 C12 H12A 119.2 ?
C12 C13 C14 120.4(2) ?
C12 C13 H13A 119.8 ?
C14 C13 H13A 119.8 ?
O3 C14 C15 125.0(2) ?
O3 C14 C13 115.6(2) ?
C15 C14 C13 119.3(2) ?
C16 C15 C14 119.7(2) ?
C16 C15 H15A 120.2 ?
C14 C15 H15A 120.2 ?
C15 C16 C11 122.2(2) ?
C15 C16 H16A 118.9 ?
C11 C16 H16A 118.9 ?
O3 C17 H17A 109.5 ?
O3 C17 H17B 109.5 ?
H17A C17 H17B 109.5 ?
O3 C17 H17C 109.5 ?
H17A C17 H17C 109.5 ?
H17B C17 H17C 109.5 ?

loop_
_geom_bond_atom_site_label_1
_geom_bond_atom_site_label_2
_geom_bond_distance
_geom_bond_publ_flag
O1 C7 1.368(2) yes
O1 C6 1.378(2) yes
O2 C7 1.194(3) yes
O3 C14 1.370(3) ?
O3 C17 1.417(3) ?
N1 C8 1.291(3) yes
N1 C1 1.395(3) yes
C1 C2 1.390(3) ?
C1 C6 1.392(3) ?
C2 C3 1.371(3) ?
C2 H2A 0.9300 ?
C3 C4 1.390(3) ?
C3 H3A 0.9300 ?
C4 C5 1.369(3) ?
C4 H4A 0.9300 ?
C5 C6 1.379(3) ?
C5 H5A 0.9300 ?
C7 C8 1.491(3) ?
C8 C9 1.461(3) ?
C9 C10 1.325(3) yes
C9 H9A 0.9300 ?
C10 C11 1.462(3) ?
C10 H10A 0.9300 ?
C11 C16 1.393(3) ?
C11 C12 1.394(3) ?
C12 C13 1.375(3) ?
C12 H12A 0.9300 ?
C13 C14 1.384(3) ?
C13 H13A 0.9300 ?
C14 C15 1.382(3) ?
C15 C16 1.380(3) ?
C15 H15A 0.9300 ?
C16 H16A 0.9300 ?
C17 H17A 0.9600 ?
C17 H17B 0.9600 ?
C17 H17C 0.9600 ?

loop_
_geom_hbond_atom_site_label_D
_geom_hbond_atom_site_label_H
_geom_hbond_atom_site_label_A
_geom_hbond_site_symmetry_A
_geom_hbond_distance_DH
_geom_hbond_distance_HA
_geom_hbond_distance_DA
_geom_hbond_angle_DHA
_geom_hbond_publ_flag
C2 H2A O1 4_566 0.93 2.50 3.397(3) 163 yes

loop_
_geom_torsion_atom_site_label_1
_geom_torsion_atom_site_label_2
_geom_torsion_atom_site_label_3
_geom_torsion_atom_site_label_4
_geom_torsion
_geom_torsion_publ_flag
C8 N1 C1 C2 -178.06(19) ?
C8 N1 C1 C6 0.1(3) ?
C6 C1 C2 C3 -1.1(3) ?
N1 C1 C2 C3 177.19(19) ?
C1 C2 C3 C4 0.6(3) ?
C2 C3 C4 C5 0.0(4) ?
C3 C4 C5 C6 -0.2(3) ?
C7 O1 C6 C5 177.8(2) ?
C7 O1 C6 C1 -2.7(3) ?
C4 C5 C6 O1 179.3(2) ?
C4 C5 C6 C1 -0.3(3) ?
C2 C1 C6 O1 -178.63(19) ?
N1 C1 C6 O1 3.1(3) ?
C2 C1 C6 C5 0.9(3) ?
N1 C1 C6 C5 -177.4(2) ?
C6 O1 C7 O2 179.1(2) ?
C6 O1 C7 C8 -0.6(3) ?
C1 N1 C8 C9 176.66(18) ?
C1 N1 C8 C7 -3.7(3) ?
O2 C7 C8 N1 -175.6(2) ?
O1 C7 C8 N1 4.0(3) ?
O2 C7 C8 C9 4.0(3) ?
O1 C7 C8 C9 -176.32(18) ?
N1 C8 C9 C10 0.5(3) ?
C7 C8 C9 C10 -179.2(2) yes
C8 C9 C10 C11 179.8(2) yes
C9 C10 C11 C16 0.3(4) ?
C9 C10 C11 C12 -178.6(2) ?
C16 C11 C12 C13 -0.8(3) ?
C10 C11 C12 C13 178.2(2) ?
C11 C12 C13 C14 -0.4(4) ?
C17 O3 C14 C15 -7.8(3) ?
C17 O3 C14 C13 173.4(2) ?
C12 C13 C14 O3 -179.4(2) ?
C12 C13 C14 C15 1.7(3) ?
O3 C14 C15 C16 179.6(2) ?
C13 C14 C15 C16 -1.6(3) ?
C14 C15 C16 C11 0.4(3) ?
C12 C11 C16 C15 0.8(3) ?
C10 C11 C16 C15 -178.1(2) ?

loop_
_cod_related_entry_id
_cod_related_entry_database
_cod_related_entry_code
1 ChemSpider 30654819
